data_2221617
loop_
_publ_author_name
'Wang, Gang'
'Qu, Zhi-Rong'

_publ_section_title
;
 2-(Chloromethyl)benzimidazolium chloride
;
_journal_coeditor_code BX2205
_journal_issue 5
_journal_name_full 'Acta Crystallographica Section E'
_journal_page_first o1167
_journal_paper_doi 10.1107/S1600536809015359
_journal_volume 65
_journal_year 2009
_chemical_formula_iupac 'C8 H8 Cl N2 +, Cl-'
_chemical_formula_moiety 'C8 H8 Cl N2 +, Cl-'
_chemical_formula_sum 'C8 H8 Cl2 N2'
_chemical_formula_weight 203.06
_chemical_name_systematic
;
2-(Chloromethyl)benzimidazolium chloride
;
_space_group_IT_number 14
_symmetry_cell_setting monoclinic
_symmetry_space_group_name_Hall '-P 2ybc'
_symmetry_space_group_name_H-M 'P 1 21/c 1'
_atom_sites_solution_hydrogens geom
_atom_sites_solution_primary direct
_atom_sites_solution_secondary difmap
_audit_creation_method SHELXL-97
_cell_angle_alpha 90.00
_cell_angle_beta 102.51(3)
_cell_angle_gamma 90.00
_cell_formula_units_Z 4
_cell_length_a 7.1972(14)
_cell_length_b 9.4507(19)
_cell_length_c 14.046(3)
_cell_measurement_reflns_used 1979
_cell_measurement_temperature 293(2)
_cell_measurement_theta_max 27.4449
_cell_measurement_theta_min 3.0701
_cell_volume 932.7(3)
_computing_cell_refinement 'CrystalClear (Rigaku, 2005)'
_computing_data_collection 'CrystalClear (Rigaku, 2005)'
_computing_data_reduction 'CrystalClear (Rigaku, 2005)'
_computing_molecular_graphics 'SHELXTL/PC (Sheldrick, 2008)'
_computing_publication_material 'PRPKAPPA (Ferguson, 1999)'
_computing_structure_refinement 'SHELXL97 (Sheldrick, 2008)'
_computing_structure_solution 'SHELXS97 (Sheldrick, 2008)'
_diffrn_ambient_temperature 293(2)
_diffrn_measured_fraction_theta_full 0.998
_diffrn_measured_fraction_theta_max 0.998
_diffrn_measurement_device_type 'Rigaku SCXmini'
_diffrn_measurement_method CCD_Profile_fitting
_diffrn_radiation_monochromator graphite
_diffrn_radiation_source 'fine-focus sealed tube'
_diffrn_radiation_type MoK\a
_diffrn_radiation_wavelength 0.71073
_diffrn_reflns_av_R_equivalents 0.0825
_diffrn_reflns_av_sigmaI/netI 0.0702
_diffrn_reflns_limit_h_max 9
_diffrn_reflns_limit_h_min -9
_diffrn_reflns_limit_k_max 12
_diffrn_reflns_limit_k_min -12
_diffrn_reflns_limit_l_max 18
_diffrn_reflns_limit_l_min -18
_diffrn_reflns_number 9462
_diffrn_reflns_theta_full 27.48
_diffrn_reflns_theta_max 27.48
_diffrn_reflns_theta_min 3.61
_exptl_absorpt_coefficient_mu 0.640
_exptl_absorpt_correction_T_max 0.882
_exptl_absorpt_correction_T_min 0.867
_exptl_absorpt_correction_type multi-scan
_exptl_absorpt_process_details '(CrystalClear; Rigaku, 2005)'
_exptl_crystal_colour Colourless
_exptl_crystal_density_diffrn 1.446
_exptl_crystal_density_method 'not measured'
_exptl_crystal_description Prism
_exptl_crystal_F_000 416
_exptl_crystal_size_max 0.221
_exptl_crystal_size_mid 0.201
_exptl_crystal_size_min 0.198
_refine_diff_density_max 0.287
_refine_diff_density_min -0.308
_refine_ls_extinction_method none
_refine_ls_goodness_of_fit_ref 0.839
_refine_ls_matrix_type full
_refine_ls_number_parameters 109
_refine_ls_number_reflns 2141
_refine_ls_number_restraints 0
_refine_ls_restrained_S_all 0.839
_refine_ls_R_factor_all 0.1150
_refine_ls_R_factor_gt 0.0559
_refine_ls_shift/su_max 0.000
_refine_ls_shift/su_mean 0.000
_refine_ls_structure_factor_coef Fsqd
_refine_ls_weighting_details 'calc w=1/[\s^2^(Fo^2^)+(0.1077P)^2^+0.4199P] where P=(Fo^2^+2Fc^2^)/3'
_refine_ls_weighting_scheme calc
_refine_ls_wR_factor_gt 0.1463
_refine_ls_wR_factor_ref 0.1801
_reflns_number_gt 1212
_reflns_number_total 2141
_reflns_threshold_expression I>2\s(I)
_cod_data_source_file bx2205.cif
_cod_data_source_block I
_cod_original_sg_symbol_Hall '-p 2ybc'
_cod_original_sg_symbol_H-M 'P 21/c'
_cod_database_code 2221617
_cod_database_fobs_code 2221617

loop_
_symmetry_equiv_pos_as_xyz
'x, y, z'
'-x, y+1/2, -z+1/2'
'-x, -y, -z'
'x, -y-1/2, z-1/2'

loop_
_atom_site_type_symbol
_atom_site_label
_atom_site_fract_x
_atom_site_fract_y
_atom_site_fract_z
_atom_site_U_iso_or_equiv
_atom_site_adp_type
_atom_site_calc_flag
_atom_site_refinement_flags
_atom_site_occupancy
_atom_site_disorder_assembly
_atom_site_disorder_group
Cl Cl1 0.34571(17) 0.59201(10) 1.15934(7) 0.0608(4) Uani d . 1 . .
Cl Cl2 0.11234(16) 0.56643(10) 0.83757(8) 0.0654(4) Uani d . 1 . .
N N2 0.2890(4) 0.8248(3) 1.00495(19) 0.0449(7) Uani d . 1 . .
H H2A 0.3032 0.7611 1.0496 0.054 Uiso calc R 1 . .
N N1 0.2626(4) 0.9234(3) 0.86427(19) 0.0446(7) Uani d . 1 . .
H H1A 0.2575 0.9338 0.8029 0.053 Uiso calc R 1 . .
C C6 0.2574(4) 0.9674(4) 1.0180(2) 0.0385(8) Uani d . 1 . .
C C1 0.2393(5) 1.0306(3) 0.9280(2) 0.0388(8) Uani d . 1 . .
C C7 0.2936(5) 0.8027(4) 0.9125(3) 0.0438(8) Uani d . 1 . .
C C5 0.2467(5) 1.0453(4) 1.1012(3) 0.0528(10) Uani d . 1 . .
H H5A 0.2596 1.0028 1.1620 0.063 Uiso calc R 1 . .
C C2 0.2079(5) 1.1754(4) 0.9153(3) 0.0528(10) Uani d . 1 . .
H H2B 0.1957 1.2183 0.8546 0.063 Uiso calc R 1 . .
C C4 0.2163(6) 1.1877(4) 1.0883(3) 0.0588(11) Uani d . 1 . .
H H4A 0.2090 1.2435 1.1419 0.071 Uiso calc R 1 . .
C C3 0.1961(6) 1.2515(4) 0.9973(3) 0.0615(11) Uani d . 1 . .
H H3A 0.1738 1.3484 0.9917 0.074 Uiso calc R 1 . .
C C8 0.3276(6) 0.6648(4) 0.8695(3) 0.0628(11) Uani d . 1 . .
H H8A 0.4205 0.6114 0.9162 0.075 Uiso calc R 1 . .
H H8B 0.3787 0.6801 0.8119 0.075 Uiso calc R 1 . .

loop_
_atom_site_aniso_label
_atom_site_aniso_U_11
_atom_site_aniso_U_22
_atom_site_aniso_U_33
_atom_site_aniso_U_12
_atom_site_aniso_U_13
_atom_site_aniso_U_23
Cl1 0.0894(8) 0.0515(6) 0.0475(6) 0.0166(5) 0.0280(5) 0.0084(4)
Cl2 0.0670(7) 0.0524(6) 0.0753(7) -0.0038(5) 0.0119(5) -0.0149(5)
N2 0.0488(18) 0.0411(16) 0.0452(17) 0.0062(14) 0.0111(14) 0.0093(12)
N1 0.0527(19) 0.0459(17) 0.0377(15) 0.0017(14) 0.0154(14) 0.0019(13)
C6 0.0319(18) 0.0439(18) 0.0407(18) 0.0021(15) 0.0104(14) 0.0029(14)
C1 0.0361(18) 0.0403(17) 0.0409(18) -0.0009(15) 0.0105(15) -0.0002(15)
C7 0.0383(19) 0.0436(19) 0.052(2) 0.0025(16) 0.0157(16) -0.0010(16)
C5 0.050(2) 0.071(3) 0.0383(19) 0.002(2) 0.0099(16) -0.0059(17)
C2 0.058(2) 0.046(2) 0.054(2) 0.0001(18) 0.0104(19) 0.0072(17)
C4 0.054(2) 0.064(3) 0.057(2) 0.005(2) 0.011(2) -0.022(2)
C3 0.061(3) 0.042(2) 0.082(3) 0.005(2) 0.015(2) -0.013(2)
C8 0.053(2) 0.051(2) 0.087(3) 0.002(2) 0.021(2) -0.016(2)

loop_
_atom_type_symbol
_atom_type_description
_atom_type_scat_dispersion_real
_atom_type_scat_dispersion_imag
_atom_type_scat_source
C C 0.0033 0.0016 'International Tables Vol C Tables 4.2.6.8 and 6.1.1.4'
H H 0.0000 0.0000 'International Tables Vol C Tables 4.2.6.8 and 6.1.1.4'
N N 0.0061 0.0033 'International Tables Vol C Tables 4.2.6.8 and 6.1.1.4'
Cl Cl 0.1484 0.1585 'International Tables Vol C Tables 4.2.6.8 and 6.1.1.4'

loop_
_geom_angle_atom_site_label_1
_geom_angle_atom_site_label_2
_geom_angle_atom_site_label_3
_geom_angle_site_symmetry_1
_geom_angle_site_symmetry_3
_geom_angle
_geom_angle_publ_flag
C6 C1 C2 . . 121.8(3) ?
C6 C1 N1 . . 106.0(2) ?
C2 C1 N1 . . 132.2(3) ?
C3 C2 C1 . . 116.4(3) ?
C3 C2 H2B . . 121.8 ?
C1 C2 H2B . . 121.8 ?
C2 C3 C4 . . 121.8(3) ?
C2 C3 H3A . . 119.1 ?
C4 C3 H3A . . 119.1 ?
C5 C4 C3 . . 121.9(3) ?
C5 C4 H4A . . 119.1 ?
C3 C4 H4A . . 119.1 ?
C4 C5 C6 . . 116.5(3) ?
C4 C5 H5A . . 121.7 ?
C6 C5 H5A . . 121.7 ?
C1 C6 N2 . . 106.4(2) ?
C1 C6 C5 . . 121.5(3) ?
N2 C6 C5 . . 132.0(3) ?
N2 C7 N1 . . 109.3(2) ?
N2 C7 C8 . . 125.5(3) ?
N1 C7 C8 . . 125.2(3) ?
C7 C8 Cl2 . . 110.6(2) ?
C7 C8 H8A . . 109.5 ?
Cl2 C8 H8A . . 109.5 ?
C7 C8 H8B . . 109.5 ?
Cl2 C8 H8B . . 109.5 ?
H8A C8 H8B . . 108.1 ?
C7 N1 C1 . . 109.1(2) ?
C7 N1 H1A . . 125.5 ?
C1 N1 H1A . . 125.5 ?
C7 N2 C6 . . 109.2(2) ?
C7 N2 H2A . . 125.4 ?
C6 N2 H2A . . 125.4 ?

loop_
_geom_bond_atom_site_label_1
_geom_bond_atom_site_label_2
_geom_bond_site_symmetry_2
_geom_bond_distance
_geom_bond_publ_flag
C1 C6 . 1.381(4) ?
C1 C2 . 1.389(4) ?
C1 N1 . 1.391(3) ?
C2 C3 . 1.372(4) ?
C2 H2B . 0.9300 ?
C3 C4 . 1.395(4) ?
C3 H3A . 0.9300 ?
C4 C5 . 1.367(4) ?
C4 H4A . 0.9300 ?
C5 C6 . 1.392(4) ?
C5 H5A . 0.9300 ?
C6 N2 . 1.385(4) ?
C7 N2 . 1.320(3) ?
C7 N1 . 1.322(3) ?
C7 C8 . 1.477(4) ?
C8 Cl2 . 1.781(3) ?
C8 H8A . 0.9700 ?
C8 H8B . 0.9700 ?
N1 H1A . 0.8600 ?
N2 H2A . 0.8600 ?

loop_
_geom_hbond_atom_site_label_D
_geom_hbond_atom_site_label_H
_geom_hbond_atom_site_label_A
_geom_hbond_site_symmetry_A
_geom_hbond_distance_DH
_geom_hbond_distance_HA
_geom_hbond_distance_DA
_geom_hbond_angle_DHA
N1 H1A Cl1 4_575 0.86 2.25 3.066(2) 157.5
N2 H2A Cl1 . 0.86 2.20 3.055(2) 177.5

loop_
_geom_torsion_atom_site_label_1
_geom_torsion_atom_site_label_2
_geom_torsion_atom_site_label_3
_geom_torsion_atom_site_label_4
_geom_torsion_site_symmetry_1
_geom_torsion_site_symmetry_2
_geom_torsion_site_symmetry_3
_geom_torsion_site_symmetry_4
_geom_torsion
_geom_torsion_publ_flag
C6 C1 C2 C3 . . . . 0.1(5) ?
N1 C1 C2 C3 . . . . -178.5(3) ?
C1 C2 C3 C4 . . . . 0.6(5) ?
C2 C3 C4 C5 . . . . -0.7(5) ?
C3 C4 C5 C6 . . . . 0.1(5) ?
C2 C1 C6 N2 . . . . -179.4(3) ?
N1 C1 C6 N2 . . . . -0.5(3) ?
C2 C1 C6 C5 . . . . -0.7(4) ?
N1 C1 C6 C5 . . . . 178.2(3) ?
C4 C5 C6 C1 . . . . 0.6(4) ?
C4 C5 C6 N2 . . . . 178.9(3) ?
N2 C7 C8 Cl2 . . . . 84.1(4) ?
N1 C7 C8 Cl2 . . . . -95.6(3) ?
N2 C7 N1 C1 . . . . 1.1(3) ?
C8 C7 N1 C1 . . . . -179.1(3) ?
C6 C1 N1 C7 . . . . -0.3(3) ?
C2 C1 N1 C7 . . . . 178.4(3) ?
N1 C7 N2 C6 . . . . -1.5(3) ?
C8 C7 N2 C6 . . . . 178.8(3) ?
C1 C6 N2 C7 . . . . 1.2(3) ?
C5 C6 N2 C7 . . . . -177.3(3) ?

loop_
_cod_related_entry_id
_cod_related_entry_database
_cod_related_entry_code
1 ChemSpider 10848158
